data_4116473
loop_
_publ_author_name
'Marilyn M. Olmstead'
'David A. Costa'
'Kalyani Maitra'
'Bruce C. Noll'
'Shane L. Phillips'
'Pamela M. Van Calcar'
'Alan L. Balch'

_publ_contact_author
; Dr. Alan L. Balch
  Department of Chemistry
  University of California
  Davis, CA 95616
  USA
;
_publ_contact_author_email balch@indigo.ucdavis.edu
_publ_contact_author_fax 530-752-8995
_publ_contact_author_phone 530-752-0941
_publ_section_title
;
 Interaction of Curved and Flat Molecular Surfaces. The Structures of
 Crystalline Compounds Composed of Fullerene (C60, C60O, C70, and C120O)
 and Metal Octaethylporphyrin Units
;
_journal_name_full 'Journal of the American Chemical Society'
_journal_page_first 7090
_journal_page_last 7097
_journal_paper_doi 10.1021/ja990618c
_journal_volume 121
_journal_year 1999
_chemical_formula_sum 'C113 H50 Cl3 N4 Ni'
_chemical_formula_weight 1628.63
_chemical_name_common C~70~^.^Ni(OEP)^.^CHCl~3~^.^benzene
_chemical_name_systematic
; 
 ? 
;
_space_group_IT_number 2
_symmetry_cell_setting triclinic
_symmetry_space_group_name_Hall '-P 1'
_symmetry_space_group_name_H-M 'P -1'
_atom_sites_solution_hydrogens geom
_atom_sites_solution_primary direct
_atom_sites_solution_secondary difmap
_audit_creation_method SHELXL-97
_cell_angle_alpha 89.579(11)
_cell_angle_beta 86.987(10)
_cell_angle_gamma 60.562(10)
_cell_formula_units_Z 2
_cell_length_a 14.412(2)
_cell_length_b 14.723(2)
_cell_length_c 18.882(2)
_cell_measurement_reflns_used 40
_cell_measurement_temperature 130(2)
_cell_measurement_theta_max 35.5
_cell_measurement_theta_min 3.5
_cell_volume 3483.6(8)
_computing_cell_refinement 'Siemens P3'
_computing_data_collection 'Siemens P3'
_computing_data_reduction 'Siemens XDISK'
_computing_molecular_graphics 'SHELXTL 5, XP (Sheldrick, 1998)'
_computing_publication_material 'SHELXL-97-2 (Sheldrick, 1998)'
_computing_structure_refinement 'SHELXL-97 (Sheldrick, 1997)'
_computing_structure_solution 'SHELXS-97 (Sheldrick, 1990)'
_diffrn_ambient_temperature 130(2)
_diffrn_measured_fraction_theta_full 0.989
_diffrn_measured_fraction_theta_max 0.989
_diffrn_measurement_device_type 'Siemens P4'
_diffrn_measurement_method 2\q-\w
_diffrn_radiation_monochromator 'nickel filter'
_diffrn_radiation_source 'Siemens rotating anode'
_diffrn_radiation_type CuK\a
_diffrn_radiation_wavelength 1.54178
_diffrn_reflns_av_R_equivalents 0.0000
_diffrn_reflns_av_sigmaI/netI 0.1005
_diffrn_reflns_limit_h_max 0
_diffrn_reflns_limit_h_min -15
_diffrn_reflns_limit_k_max 13
_diffrn_reflns_limit_k_min -15
_diffrn_reflns_limit_l_max 20
_diffrn_reflns_limit_l_min -20
_diffrn_reflns_number 9191
_diffrn_reflns_theta_full 56.70
_diffrn_reflns_theta_max 56.70
_diffrn_reflns_theta_min 2.34
_diffrn_standards_decay_% 1.0
_diffrn_standards_interval_count 198
_diffrn_standards_number 2
_exptl_absorpt_coefficient_mu 1.973
_exptl_absorpt_correction_T_max 0.9432
_exptl_absorpt_correction_T_min 0.6489
_exptl_absorpt_correction_type none
_exptl_crystal_colour black
_exptl_crystal_density_diffrn 1.553
_exptl_crystal_description plate
_exptl_crystal_F_000 1670
_exptl_crystal_size_max 0.24
_exptl_crystal_size_mid 0.16
_exptl_crystal_size_min 0.03
_refine_diff_density_max 0.754
_refine_diff_density_min -1.975
_refine_diff_density_rms 0.113
_refine_ls_extinction_method none
_refine_ls_goodness_of_fit_ref 1.020
_refine_ls_hydrogen_treatment mixed
_refine_ls_matrix_type full
_refine_ls_number_parameters 1082
_refine_ls_number_reflns 9191
_refine_ls_number_restraints 1333
_refine_ls_restrained_S_all 0.966
_refine_ls_R_factor_all 0.1645
_refine_ls_R_factor_gt 0.0986
_refine_ls_shift/su_max 0.592
_refine_ls_shift/su_mean 0.008
_refine_ls_structure_factor_coef Fsqd
_refine_ls_weighting_details 'calc w=1/[\s^2^(Fo^2^)+(0.1597P)^2^+15.3885P] where P=(Fo^2^+2Fc^2^)/3'
_refine_ls_weighting_scheme calc
_refine_ls_wR_factor_gt 0.2464
_refine_ls_wR_factor_ref 0.3056
_reflns_number_gt 5385
_reflns_number_total 9191
_reflns_threshold_expression >2sigma(I)
_cod_data_source_file ja990618c_5.cif
_cod_data_source_block km29
_cod_original_cell_volume 3484(2)
_cod_database_code 4116473

loop_
_symmetry_equiv_pos_as_xyz
'x, y, z'
'-x, -y, -z'

loop_
_atom_site_label
_atom_site_type_symbol
_atom_site_fract_x
_atom_site_fract_y
_atom_site_fract_z
_atom_site_U_iso_or_equiv
_atom_site_adp_type
_atom_site_occupancy
_atom_site_symmetry_multiplicity
_atom_site_calc_flag
_atom_site_refinement_flags
_atom_site_disorder_assembly
_atom_site_disorder_group
Ni Ni 0.02003(9) 0.02142(9) 0.08714(6) 0.0193(4) Uani 1 1 d . . .
N1 N -0.0344(5) -0.0331(4) 0.1639(3) 0.0202(14) Uani 1 1 d . . .
N2 N -0.1125(4) 0.1553(4) 0.0942(3) 0.0176(14) Uani 1 1 d . . .
N3 N 0.0779(4) 0.0760(4) 0.0129(3) 0.0181(13) Uani 1 1 d . . .
N4 N 0.1538(4) -0.1105(4) 0.0831(3) 0.0158(13) Uani 1 1 d . . .
C1 C -0.1320(6) 0.0194(6) 0.2012(4) 0.0204(17) Uani 1 1 d . . .
C2 C -0.2098(6) 0.1193(6) 0.1901(4) 0.0216(17) Uani 1 1 d . . .
H2A H -0.2754 0.1455 0.2175 0.026 Uiso 1 1 calc R . .
C3 C -0.1993(6) 0.1846(6) 0.1416(4) 0.0196(17) Uani 1 1 d . . .
C4 C -0.2788(6) 0.2924(6) 0.1341(4) 0.0236(18) Uani 1 1 d . . .
C5 C -0.2419(6) 0.3289(6) 0.0816(4) 0.0236(18) Uani 1 1 d . . .
C6 C -0.1373(5) 0.2443(6) 0.0572(4) 0.0209(17) Uani 1 1 d . . .
C7 C -0.0740(6) 0.2535(6) 0.0046(4) 0.0225(17) Uani 1 1 d . . .
H7A H -0.1017 0.3178 -0.0193 0.027 Uiso 1 1 calc R . .
C8 C 0.0279(6) 0.1753(6) -0.0162(4) 0.0201(17) Uani 1 1 d . . .
C9 C 0.0979(6) 0.1881(6) -0.0676(4) 0.0258(18) Uani 1 1 d . . .
C10 C 0.1909(6) 0.0978(6) -0.0701(4) 0.0215(17) Uani 1 1 d . . .
C11 C 0.1779(6) 0.0278(6) -0.0216(4) 0.0223(17) Uani 1 1 d . . .
C12 C 0.2547(6) -0.0717(6) -0.0094(4) 0.0236(18) Uani 1 1 d . . .
H12A H 0.3209 -0.0981 -0.0360 0.028 Uiso 1 1 calc R . .
C13 C 0.2436(6) -0.1367(6) 0.0385(4) 0.0236(18) Uani 1 1 d . . .
C14 C 0.3270(6) -0.2417(6) 0.0518(4) 0.0277(19) Uani 1 1 d . . .
C15 C 0.2890(6) -0.2784(6) 0.1029(4) 0.0232(17) Uani 1 1 d . . .
C16 C 0.1809(6) -0.1974(6) 0.1218(4) 0.0211(17) Uani 1 1 d . . .
C17 C 0.1153(6) -0.2063(6) 0.1744(4) 0.0236(18) Uani 1 1 d . . .
H17A H 0.1418 -0.2711 0.1977 0.028 Uiso 1 1 calc R . .
C18 C 0.0163(6) -0.1295(5) 0.1950(4) 0.0200(17) Uani 1 1 d . . .
C19 C -0.0483(6) -0.1362(6) 0.2532(4) 0.0261(18) Uani 1 1 d . . .
C20 C -0.1409(6) -0.0453(6) 0.2566(4) 0.0247(18) Uani 1 1 d . . .
C21 C -0.3782(6) 0.3487(6) 0.1805(4) 0.032(2) Uani 1 1 d . . .
H21A H -0.4116 0.3041 0.1869 0.038 Uiso 1 1 calc R . .
H21B H -0.4291 0.4131 0.1569 0.038 Uiso 1 1 calc R . .
C22 C -0.3571(7) 0.3774(7) 0.2530(5) 0.045(2) Uani 1 1 d . . .
H22A H -0.4246 0.4142 0.2816 0.068 Uiso 1 1 calc R . .
H22B H -0.3254 0.4228 0.2470 0.068 Uiso 1 1 calc R . .
H22C H -0.3079 0.3138 0.2771 0.068 Uiso 1 1 calc R . .
C23 C -0.2881(6) 0.4381(6) 0.0519(5) 0.030(2) Uani 1 1 d . . .
H23A H -0.3652 0.4783 0.0662 0.036 Uiso 1 1 calc R . .
H23B H -0.2809 0.4331 -0.0005 0.036 Uiso 1 1 calc R . .
C24 C -0.2321(7) 0.4966(6) 0.0782(6) 0.045(2) Uani 1 1 d . . .
H24A H -0.2647 0.5665 0.0583 0.068 Uiso 1 1 calc R . .
H24B H -0.1562 0.4581 0.0630 0.068 Uiso 1 1 calc R . .
H24C H -0.2398 0.5024 0.1301 0.068 Uiso 1 1 calc R . .
C25 C 0.0699(6) 0.2886(6) -0.1050(4) 0.0253(18) Uani 1 1 d . . .
H25A H -0.0047 0.3207 -0.1193 0.030 Uiso 1 1 calc R . .
H25B H 0.1168 0.2729 -0.1486 0.030 Uiso 1 1 calc R . .
C26 C 0.0818(8) 0.3668(7) -0.0581(5) 0.044(2) Uani 1 1 d . . .
H26A H 0.0637 0.4303 -0.0847 0.065 Uiso 1 1 calc R . .
H26B H 0.1556 0.3356 -0.0441 0.065 Uiso 1 1 calc R . .
H26C H 0.0336 0.3845 -0.0156 0.065 Uiso 1 1 calc R . .
C27 C 0.2917(6) 0.0720(6) -0.1109(4) 0.0264(18) Uani 1 1 d . . .
H27A H 0.2753 0.1141 -0.1543 0.032 Uiso 1 1 calc R . .
H27B H 0.3287 -0.0025 -0.1256 0.032 Uiso 1 1 calc R . .
C28 C 0.3659(7) 0.0936(7) -0.0668(5) 0.045(2) Uani 1 1 d . . .
H28A H 0.4314 0.0766 -0.0954 0.068 Uiso 1 1 calc R . .
H28B H 0.3840 0.0505 -0.0245 0.068 Uiso 1 1 calc R . .
H28C H 0.3297 0.1675 -0.0524 0.068 Uiso 1 1 calc R . .
C29 C 0.4351(6) -0.2923(6) 0.0122(4) 0.033(2) Uani 1 1 d . . .
H29A H 0.4256 -0.2756 -0.0387 0.040 Uiso 1 1 calc R . .
H29B H 0.4689 -0.3690 0.0163 0.040 Uiso 1 1 calc R . .
C30 C 0.5085(6) -0.2555(8) 0.0407(5) 0.045(2) Uani 1 1 d . . .
H30A H 0.5777 -0.2904 0.0140 0.068 Uiso 1 1 calc R . .
H30B H 0.5188 -0.2725 0.0910 0.068 Uiso 1 1 calc R . .
H30C H 0.4762 -0.1798 0.0355 0.068 Uiso 1 1 calc R . .
C31 C 0.3434(6) -0.3819(6) 0.1404(4) 0.031(2) Uani 1 1 d . . .
H31A H 0.2929 -0.4092 0.1466 0.038 Uiso 1 1 calc R . .
H31B H 0.4054 -0.4326 0.1102 0.038 Uiso 1 1 calc R . .
C32 C 0.3809(8) -0.3736(7) 0.2123(5) 0.048(2) Uani 1 1 d . . .
H32A H 0.4166 -0.4426 0.2334 0.072 Uiso 1 1 calc R . .
H32B H 0.3194 -0.3259 0.2433 0.072 Uiso 1 1 calc R . .
H32C H 0.4310 -0.3467 0.2066 0.072 Uiso 1 1 calc R . .
C33 C -0.0128(6) -0.2275(6) 0.3031(4) 0.031(2) Uani 1 1 d . . .
H33A H -0.0368 -0.2771 0.3023 0.038 Uiso 1 1 calc R . .
C34 C 0.0668(7) -0.2293(7) 0.3548(5) 0.039(2) Uani 1 1 d . . .
H34A H 0.0881 -0.2888 0.3862 0.059 Uiso 1 1 calc R . .
H34B H 0.0333 -0.1644 0.3832 0.059 Uiso 1 1 calc R . .
H34C H 0.1300 -0.2359 0.3279 0.059 Uiso 1 1 calc R . .
C35 C -0.2343(6) -0.0080(6) 0.3098(4) 0.031(2) Uani 1 1 d . . .
H35A H -0.2319 -0.0690 0.3340 0.037 Uiso 1 1 calc R . .
H35B H -0.3012 0.0270 0.2845 0.037 Uiso 1 1 calc R . .
C36 C -0.2357(7) 0.0680(6) 0.3657(4) 0.037(2) Uani 1 1 d . . .
H36A H -0.2976 0.0895 0.3991 0.056 Uiso 1 1 calc R . .
H36B H -0.2402 0.1295 0.3422 0.056 Uiso 1 1 calc R . .
H36C H -0.1701 0.0334 0.3914 0.056 Uiso 1 1 calc R . .
C1A C 0.1573(7) -0.0418(6) 0.3433(4) 0.061(3) Uani 1 1 d D . .
C2A C 0.0817(6) 0.0322(6) 0.3951(5) 0.062(3) Uani 1 1 d D . .
C3A C 0.1404(7) 0.0351(6) 0.4540(4) 0.069(3) Uani 1 1 d D . .
C4A C 0.2521(6) -0.0371(6) 0.4384(4) 0.061(3) Uani 1 1 d D . .
C5A C 0.2626(6) -0.0848(6) 0.3697(4) 0.059(3) Uani 1 1 d D . .
C6A C 0.1438(5) -0.0192(5) 0.2723(4) 0.061(3) Uani 1 1 d D . .
C7A C -0.0036(5) 0.1239(6) 0.3743(4) 0.068(3) Uani 1 1 d D . .
C8A C 0.1097(6) 0.1283(6) 0.4894(4) 0.064(3) Uani 1 1 d D . .
C9A C 0.3284(5) -0.0128(5) 0.4584(3) 0.051(3) Uani 1 1 d D . .
C10A C 0.3479(6) -0.1035(5) 0.3235(4) 0.060(3) Uani 1 1 d D . .
C11A C 0.0539(2) 0.0766(4) 0.2499(3) 0.060(3) Uani 1 1 d D . .
C12A C -0.0178(4) 0.1462(4) 0.2996(4) 0.061(3) Uani 1 1 d D . .
C13A C -0.0353(5) 0.2216(5) 0.4107(4) 0.074(4) Uani 1 1 d D . .
C14A C 0.0200(6) 0.2237(4) 0.4666(4) 0.074(4) Uani 1 1 d D . .
C15A C 0.1905(6) 0.1538(5) 0.5096(3) 0.056(3) Uani 1 1 d D . .
C16A C 0.2962(6) 0.0858(5) 0.4947(3) 0.055(3) Uani 1 1 d D . .
C17A C 0.4178(5) -0.0325(4) 0.4096(4) 0.051(3) Uani 1 1 d D . .
C18A C 0.4275(5) -0.0767(4) 0.3440(4) 0.056(3) Uani 1 1 d D . .
C19A C 0.3331(6) -0.0802(4) 0.2488(3) 0.064(3) Uani 1 1 d D . .
C20A C 0.2336(6) -0.0391(5) 0.2241(3) 0.066(3) Uani 1 1 d D . .
C21A C 0.0881(2) 0.1140(3) 0.1886(3) 0.049(3) Uani 1 1 d D . .
C22A C -0.0591(3) 0.2563(4) 0.2901(4) 0.067(3) Uani 1 1 d D . .
C23A C -0.0701(4) 0.3027(4) 0.3582(4) 0.074(4) Uani 1 1 d D . .
C24A C 0.0443(5) 0.3077(4) 0.4747(3) 0.064(3) Uani 1 1 d D . .
C25A C 0.1483(5) 0.2650(4) 0.5008(3) 0.064(3) Uani 1 1 d D . .
C26A C 0.3672(5) 0.1241(4) 0.4695(3) 0.044(2) Uani 1 1 d D . .
C27A C 0.4412(5) 0.0519(4) 0.4174(3) 0.050(3) Uani 1 1 d D . .
C28A C 0.4602(5) -0.0388(4) 0.2818(4) 0.065(3) Uani 1 1 d D . .
C29A C 0.4021(6) -0.0408(4) 0.2237(3) 0.057(3) Uani 1 1 d D . .
C30A C 0.1981(5) 0.0432(4) 0.1728(3) 0.050(3) Uani 1 1 d D . .
C31A C 0.04293(18) 0.2216(3) 0.1748(3) 0.050(3) Uani 1 1 d D . .
C32A C -0.0332(4) 0.2957(4) 0.2283(4) 0.052(3) Uani 1 1 d D . .
C33A C -0.0553(5) 0.3898(4) 0.3666(4) 0.081(4) Uani 1 1 d D . .
C34A C 0.0050(6) 0.3917(4) 0.4269(4) 0.073(4) Uani 1 1 d D . .
C35A C 0.2165(6) 0.3054(4) 0.4808(3) 0.056(3) Uani 1 1 d D . .
C36A C 0.3296(6) 0.2322(4) 0.4639(3) 0.053(3) Uani 1 1 d D . .
C37A C 0.4816(5) 0.0850(4) 0.3585(4) 0.056(3) Uani 1 1 d D . .
C38A C 0.4911(5) 0.0382(4) 0.2882(4) 0.060(3) Uani 1 1 d D . .
C39A C 0.3729(6) 0.0344(4) 0.1700(3) 0.058(3) Uani 1 1 d D . .
C40A C 0.2659(6) 0.0781(4) 0.1428(3) 0.048(3) Uani 1 1 d D . .
C41A C 0.1058(2) 0.2525(3) 0.1329(3) 0.051(3) Uani 1 1 d D . .
C42A C -0.0400(3) 0.3945(4) 0.2356(4) 0.062(3) Uani 1 1 d D . .
C43A C -0.0502(4) 0.4405(4) 0.3039(4) 0.059(3) Uani 1 1 d D . .
C44A C 0.0642(5) 0.4448(4) 0.4196(3) 0.067(3) Uani 1 1 d D . .
C45A C 0.1681(5) 0.4022(4) 0.4457(3) 0.062(3) Uani 1 1 d D . .
C46A C 0.3870(5) 0.2610(4) 0.4138(3) 0.052(3) Uani 1 1 d D . .
C47A C 0.4612(5) 0.1888(5) 0.3617(4) 0.054(3) Uani 1 1 d D . .
C48A C 0.4804(5) 0.0986(4) 0.2269(4) 0.055(3) Uani 1 1 d D . .
C49A C 0.4219(5) 0.0969(4) 0.1687(4) 0.065(3) Uani 1 1 d D . .
C50A C 0.2160(5) 0.1814(4) 0.1168(3) 0.048(3) Uani 1 1 d D . .
C51A C 0.0926(2) 0.3563(4) 0.1389(3) 0.053(3) Uani 1 1 d D . .
C52A C 0.0221(4) 0.4255(4) 0.1892(4) 0.066(4) Uani 1 1 d D . .
C53A C 0.0062(5) 0.4996(4) 0.3000(4) 0.069(3) Uani 1 1 d D . .
C54A C 0.0623(6) 0.5010(4) 0.3557(4) 0.073(4) Uani 1 1 d D . .
C55A C 0.2304(6) 0.4319(5) 0.3983(3) 0.061(3) Uani 1 1 d D . .
C56A C 0.3366(6) 0.3635(5) 0.3829(3) 0.058(3) Uani 1 1 d D . .
C57A C 0.4584(5) 0.2451(5) 0.2980(4) 0.065(3) Uani 1 1 d D . .
C58A C 0.4680(5) 0.2015(4) 0.2329(4) 0.065(3) Uani 1 1 d D . .
C59A C 0.3721(6) 0.1987(4) 0.1371(3) 0.056(3) Uani 1 1 d D . .
C60A C 0.2722(6) 0.2399(4) 0.1120(3) 0.054(3) Uani 1 1 d D . .
C61A C 0.1963(4) 0.3492(5) 0.1254(4) 0.056(3) Uani 1 1 d D . .
C62A C 0.0513(5) 0.4915(5) 0.2285(4) 0.053(3) Uani 1 1 d D . .
C63A C 0.1652(6) 0.4951(5) 0.3425(4) 0.057(3) Uani 1 1 d D . .
C64A C 0.3827(6) 0.3547(5) 0.3113(4) 0.065(3) Uani 1 1 d D . .
C65A C 0.4028(5) 0.2636(5) 0.1764(4) 0.061(3) Uani 1 1 d D . .
C66A C 0.2247(7) 0.4109(6) 0.1630(4) 0.060(3) Uani 1 1 d D . .
C67A C 0.1498(6) 0.4848(6) 0.2160(4) 0.063(3) Uani 1 1 d D . .
C68A C 0.2098(7) 0.4863(6) 0.2745(4) 0.062(3) Uani 1 1 d D . .
C69A C 0.3207(7) 0.4138(6) 0.2576(4) 0.065(3) Uani 1 1 d D . .
C70A C 0.3298(6) 0.3673(5) 0.1888(4) 0.058(3) Uani 1 1 d D . .
Cl1 Cl 0.6204(6) 0.3968(5) 0.6037(3) 0.0739(17) Uani 0.50 1 d PD A 1
Cl2 Cl 0.7029(6) 0.4054(8) 0.4644(5) 0.119(3) Uani 0.50 1 d PD A 1
Cl3 Cl 0.5710(8) 0.3093(6) 0.4856(6) 0.105(3) Uani 0.50 1 d PD A 1
C1S C 0.5961(11) 0.4071(11) 0.5136(5) 0.062(6) Uiso 0.50 1 d PD A 1
H1S H 0.5310 0.4758 0.5065 0.074 Uiso 0.50 1 calc PR A 1
C71 C 0.5660(11) 0.3176(12) 0.5189(7) 0.044(7) Uiso 0.50 1 d PG B 2
H71 H 0.5206 0.2878 0.5232 0.053 Uiso 0.50 1 calc PR B 2
C72 C 0.5965(11) 0.3471(11) 0.5793(5) 0.043(5) Uiso 0.50 1 d PG B 2
H72 H 0.5720 0.3374 0.6249 0.051 Uiso 0.50 1 calc PR B 2
C73 C 0.6629(11) 0.3907(11) 0.5730(6) 0.042(6) Uiso 0.50 1 d PG B 2
H73 H 0.6837 0.4108 0.6144 0.051 Uiso 0.50 1 calc PR B 2
C74 C 0.6987(11) 0.4049(11) 0.5063(7) 0.053(6) Uiso 0.50 1 d PG B 2
H74 H 0.7441 0.4347 0.5020 0.063 Uiso 0.50 1 calc PR B 2
C75 C 0.6682(11) 0.3754(11) 0.4458(5) 0.040(5) Uiso 0.50 1 d PG B 2
H75 H 0.6927 0.3851 0.4002 0.048 Uiso 0.50 1 calc PR B 2
C76 C 0.6018(12) 0.3318(12) 0.4521(6) 0.052(7) Uiso 0.50 1 d PG B 2
H76 H 0.5810 0.3117 0.4108 0.063 Uiso 0.50 1 calc PR B 2
Cl4A Cl 0.6380 -0.2907 0.2114 0.060 Uiso 0.30 1 d P C 1
Cl5A Cl 0.7675 -0.2668 0.3139 0.060 Uiso 0.30 1 d P C 1
Cl6A Cl 0.6515 -0.3756 0.3510 0.060 Uiso 0.30 1 d P C 1
C2S C 0.7208 -0.3489 0.2823 0.060 Uiso 0.30 1 d P C 1
H2S H 0.7836 -0.4161 0.2648 0.072 Uiso 0.30 1 calc PR C 1
Cl4B Cl 0.6103 -0.3102 0.2371 0.060 Uiso 0.20 1 d P D 2
Cl5B Cl 0.7171 -0.2284 0.3207 0.060 Uiso 0.20 1 d P D 2
Cl6B Cl 0.6936 -0.4020 0.3709 0.060 Uiso 0.20 1 d P D 2
C2T C 0.7127 -0.3413 0.2955 0.060 Uiso 0.20 1 d P D 2
H2T H 0.7824 -0.3909 0.2705 0.072 Uiso 0.20 1 calc PR D 2
C77 C 0.6658(8) -0.3292(8) 0.3635(4) 0.038(4) Uiso 0.50 1 d PG E 3
H77 H 0.6549 -0.3395 0.4123 0.046 Uiso 0.50 1 calc PR E 3
C78 C 0.6272(8) -0.3669(7) 0.3120(5) 0.033(4) Uiso 0.50 1 d PG E 3
H78 H 0.5899 -0.4030 0.3256 0.040 Uiso 0.50 1 calc PR E 3
C79 C 0.6431(8) -0.3517(8) 0.2407(4) 0.034(4) Uiso 0.50 1 d PG E 3
H79 H 0.6167 -0.3775 0.2055 0.040 Uiso 0.50 1 calc PR E 3
C80 C 0.6977(8) -0.2989(8) 0.2208(3) 0.032(4) Uiso 0.50 1 d PG E 3
H80 H 0.7086 -0.2885 0.1720 0.038 Uiso 0.50 1 calc PR E 3
C81 C 0.7363(7) -0.2612(7) 0.2723(4) 0.020(3) Uiso 0.50 1 d PG E 3
H81 H 0.7737 -0.2250 0.2587 0.024 Uiso 0.50 1 calc PR E 3
C82 C 0.7204(7) -0.2763(7) 0.3436(4) 0.013(3) Uiso 0.50 1 d PG E 3
H82 H 0.7468 -0.2505 0.3788 0.015 Uiso 0.50 1 calc PR E 3

loop_
_atom_site_aniso_label
_atom_site_aniso_U_11
_atom_site_aniso_U_22
_atom_site_aniso_U_33
_atom_site_aniso_U_23
_atom_site_aniso_U_13
_atom_site_aniso_U_12
Ni 0.0159(7) 0.0175(7) 0.0218(7) 0.0016(5) 0.0040(5) -0.0066(5)
N1 0.017(3) 0.018(3) 0.022(3) -0.002(3) 0.006(3) -0.006(3)
N2 0.015(3) 0.023(3) 0.018(3) 0.003(3) -0.003(3) -0.011(3)
N3 0.012(3) 0.017(3) 0.024(3) 0.002(3) 0.001(3) -0.006(3)
N4 0.014(3) 0.024(3) 0.013(3) -0.003(3) 0.005(2) -0.013(3)
C1 0.024(4) 0.021(4) 0.021(4) -0.002(3) 0.003(3) -0.015(4)
C2 0.017(4) 0.024(4) 0.021(4) -0.002(3) 0.005(3) -0.008(4)
C3 0.015(4) 0.022(4) 0.020(4) 0.000(3) 0.004(3) -0.009(3)
C4 0.015(4) 0.018(4) 0.036(5) 0.003(3) 0.000(3) -0.006(3)
C5 0.022(4) 0.021(4) 0.022(4) 0.003(3) -0.003(3) -0.006(4)
C6 0.010(4) 0.024(4) 0.020(4) 0.002(3) -0.006(3) -0.002(3)
C7 0.023(4) 0.020(4) 0.022(4) 0.008(3) -0.004(3) -0.008(4)
C8 0.021(4) 0.022(4) 0.017(4) 0.009(3) -0.002(3) -0.010(4)
C9 0.024(4) 0.033(5) 0.025(4) 0.010(4) -0.013(3) -0.017(4)
C10 0.024(4) 0.023(4) 0.027(4) 0.000(3) 0.005(3) -0.019(4)
C11 0.016(4) 0.029(5) 0.021(4) -0.006(3) 0.002(3) -0.010(4)
C12 0.012(4) 0.029(5) 0.026(4) -0.002(4) 0.001(3) -0.007(4)
C13 0.026(4) 0.029(4) 0.016(4) 0.002(3) -0.003(3) -0.013(4)
C14 0.019(4) 0.018(4) 0.041(5) -0.003(4) -0.001(4) -0.005(4)
C15 0.021(4) 0.021(4) 0.021(4) 0.000(3) 0.006(3) -0.007(4)
C16 0.020(4) 0.023(4) 0.023(4) -0.001(3) -0.004(3) -0.012(4)
C17 0.031(5) 0.014(4) 0.025(4) 0.004(3) 0.004(4) -0.011(4)
C18 0.025(4) 0.017(4) 0.018(4) 0.006(3) 0.003(3) -0.010(4)
C19 0.030(5) 0.024(4) 0.025(4) 0.007(3) 0.003(4) -0.014(4)
C20 0.018(4) 0.025(4) 0.023(4) 0.002(3) -0.003(3) -0.005(4)
C21 0.020(4) 0.028(5) 0.037(5) 0.006(4) 0.006(4) -0.005(4)
C22 0.037(5) 0.046(6) 0.036(5) -0.008(4) 0.019(4) -0.010(5)
C23 0.014(4) 0.020(4) 0.045(5) 0.018(4) -0.005(4) 0.001(3)
C24 0.037(5) 0.022(5) 0.072(7) 0.011(4) -0.004(5) -0.012(4)
C25 0.021(4) 0.022(4) 0.033(5) 0.005(3) 0.006(3) -0.012(4)
C26 0.060(6) 0.028(5) 0.058(6) 0.013(4) -0.011(5) -0.033(5)
C27 0.023(4) 0.031(5) 0.025(4) 0.008(4) 0.006(3) -0.013(4)
C28 0.025(5) 0.046(6) 0.071(7) -0.020(5) 0.021(5) -0.025(5)
C29 0.023(4) 0.030(5) 0.034(5) 0.005(4) 0.006(4) -0.004(4)
C30 0.015(4) 0.062(6) 0.051(6) 0.013(5) -0.001(4) -0.014(4)
C31 0.019(4) 0.020(4) 0.042(5) 0.003(4) 0.003(4) 0.001(4)
C32 0.040(6) 0.041(6) 0.046(6) 0.008(5) -0.001(5) -0.008(5)
C33 0.032(5) 0.021(4) 0.041(5) 0.013(4) -0.003(4) -0.012(4)
C34 0.043(5) 0.034(5) 0.037(5) 0.013(4) 0.012(4) -0.018(4)
C35 0.029(5) 0.026(4) 0.029(5) 0.005(4) 0.014(4) -0.009(4)
C36 0.038(5) 0.033(5) 0.027(5) 0.007(4) 0.009(4) -0.009(4)
C1A 0.100(9) 0.069(8) 0.061(7) 0.017(6) -0.009(7) -0.076(8)
C2A 0.074(8) 0.084(9) 0.058(7) 0.013(6) 0.005(6) -0.064(8)
C3A 0.072(8) 0.094(10) 0.057(8) 0.038(7) 0.000(6) -0.055(8)
C4A 0.092(9) 0.061(7) 0.043(6) 0.031(5) -0.012(6) -0.048(7)
C5A 0.081(9) 0.040(6) 0.068(8) 0.017(5) -0.013(7) -0.038(6)
C6A 0.097(9) 0.056(7) 0.058(7) 0.016(6) -0.021(7) -0.058(7)
C7A 0.059(8) 0.089(9) 0.069(8) 0.031(7) 0.000(6) -0.047(7)
C8A 0.091(9) 0.102(10) 0.029(6) -0.004(6) 0.026(6) -0.074(9)
C9A 0.072(7) 0.051(6) 0.038(6) 0.030(5) -0.022(5) -0.037(6)
C10A 0.084(9) 0.030(6) 0.057(7) 0.009(5) -0.013(6) -0.021(6)
C11A 0.073(8) 0.087(9) 0.060(7) 0.017(6) -0.022(6) -0.069(8)
C12A 0.057(7) 0.086(9) 0.073(8) 0.033(7) -0.026(6) -0.059(7)
C13A 0.037(6) 0.123(12) 0.061(8) 0.019(8) 0.019(6) -0.041(7)
C14A 0.050(7) 0.089(9) 0.060(8) 0.010(7) 0.036(6) -0.021(7)
C15A 0.086(9) 0.078(8) 0.014(5) 0.010(5) -0.002(5) -0.047(7)
C16A 0.071(8) 0.060(7) 0.032(6) 0.024(5) -0.008(5) -0.030(6)
C17A 0.047(6) 0.041(6) 0.052(7) 0.009(5) -0.013(5) -0.011(5)
C18A 0.049(7) 0.028(5) 0.073(8) 0.010(5) -0.002(6) -0.004(5)
C19A 0.087(9) 0.034(6) 0.071(8) -0.013(5) -0.008(7) -0.028(6)
C20A 0.102(10) 0.037(6) 0.061(7) 0.002(5) -0.023(7) -0.035(7)
C21A 0.076(8) 0.049(6) 0.045(6) 0.007(5) -0.032(5) -0.047(6)
C22A 0.024(5) 0.085(9) 0.087(9) 0.019(7) -0.010(6) -0.023(6)
C23A 0.022(6) 0.109(11) 0.076(9) 0.006(8) 0.010(5) -0.023(6)
C24A 0.060(8) 0.080(9) 0.042(7) -0.018(6) 0.034(6) -0.028(7)
C25A 0.105(10) 0.065(8) 0.022(5) -0.011(5) 0.024(6) -0.044(7)
C26A 0.055(6) 0.056(6) 0.033(5) 0.020(5) -0.017(5) -0.034(5)
C27A 0.035(6) 0.054(6) 0.069(7) 0.032(6) -0.027(5) -0.025(5)
C28A 0.045(6) 0.033(6) 0.090(9) -0.009(6) 0.013(6) 0.001(5)
C29A 0.067(7) 0.037(6) 0.045(6) -0.013(5) 0.007(6) -0.010(5)
C30A 0.077(8) 0.040(6) 0.041(6) 0.000(5) -0.012(5) -0.033(6)
C31A 0.060(7) 0.064(7) 0.041(6) 0.013(5) -0.027(5) -0.041(6)
C32A 0.032(5) 0.066(7) 0.070(7) 0.022(6) -0.020(5) -0.031(5)
C33A 0.027(6) 0.093(10) 0.082(10) -0.015(8) 0.024(6) 0.000(6)
C34A 0.072(8) 0.062(8) 0.047(7) -0.025(6) 0.036(6) -0.007(7)
C35A 0.077(8) 0.044(6) 0.043(6) -0.013(5) -0.007(6) -0.026(6)
C36A 0.085(8) 0.050(6) 0.032(5) 0.007(5) -0.025(5) -0.039(6)
C37A 0.023(5) 0.062(7) 0.085(8) 0.021(6) -0.020(5) -0.021(5)
C38A 0.017(5) 0.052(7) 0.092(9) -0.012(6) 0.007(5) -0.003(5)
C39A 0.070(8) 0.058(7) 0.047(6) -0.033(5) 0.029(6) -0.035(6)
C40A 0.079(8) 0.036(6) 0.029(5) -0.013(4) 0.007(5) -0.029(6)
C41A 0.073(8) 0.062(7) 0.030(5) 0.017(5) -0.021(5) -0.040(6)
C42A 0.027(5) 0.058(7) 0.083(9) 0.007(6) -0.018(5) -0.005(5)
C43A 0.046(6) 0.037(6) 0.070(8) 0.003(5) 0.008(6) -0.003(5)
C44A 0.072(8) 0.053(7) 0.053(7) -0.028(6) 0.017(6) -0.015(6)
C45A 0.102(10) 0.045(6) 0.028(6) -0.022(5) 0.003(6) -0.027(7)
C46A 0.075(8) 0.063(7) 0.044(6) 0.016(5) -0.028(6) -0.051(7)
C47A 0.040(6) 0.072(8) 0.075(8) 0.025(6) -0.025(6) -0.044(6)
C48A 0.016(5) 0.080(8) 0.054(7) 0.003(6) 0.008(5) -0.014(5)
C49A 0.049(7) 0.067(8) 0.061(7) -0.006(6) 0.021(6) -0.017(6)
C50A 0.058(7) 0.064(7) 0.029(5) -0.009(5) 0.005(5) -0.035(6)
C51A 0.069(8) 0.045(6) 0.039(6) 0.015(5) -0.017(5) -0.022(6)
C52A 0.064(8) 0.060(7) 0.085(9) 0.057(7) -0.045(7) -0.035(6)
C53A 0.060(8) 0.023(6) 0.082(9) -0.006(6) 0.003(7) 0.010(5)
C54A 0.098(10) 0.028(6) 0.062(8) -0.014(5) 0.013(7) -0.009(6)
C55A 0.106(10) 0.048(7) 0.048(7) -0.005(5) -0.022(7) -0.050(7)
C56A 0.081(8) 0.058(7) 0.056(7) 0.002(6) -0.017(6) -0.050(7)
C57A 0.049(7) 0.086(9) 0.087(9) 0.020(7) -0.003(6) -0.054(7)
C58A 0.047(7) 0.084(9) 0.082(9) 0.015(7) 0.011(6) -0.047(7)
C59A 0.063(7) 0.071(8) 0.029(5) 0.002(5) 0.021(5) -0.032(6)
C60A 0.064(7) 0.075(8) 0.031(6) 0.000(5) 0.014(5) -0.041(7)
C61A 0.085(8) 0.069(8) 0.036(6) 0.017(5) -0.014(6) -0.054(7)
C62A 0.059(7) 0.020(5) 0.064(7) 0.021(5) -0.022(6) -0.006(5)
C63A 0.092(9) 0.033(6) 0.053(7) 0.005(5) -0.011(6) -0.036(6)
C64A 0.078(8) 0.066(8) 0.088(9) 0.033(7) -0.022(7) -0.063(7)
C65A 0.051(7) 0.104(10) 0.048(7) 0.018(7) 0.007(5) -0.053(7)
C66A 0.081(8) 0.070(8) 0.046(6) 0.025(6) -0.002(6) -0.051(7)
C67A 0.091(9) 0.031(6) 0.061(7) 0.016(5) -0.007(7) -0.026(6)
C68A 0.096(9) 0.038(6) 0.065(8) 0.011(5) -0.017(7) -0.042(7)
C69A 0.091(9) 0.062(8) 0.074(8) 0.018(6) -0.008(7) -0.062(8)
C70A 0.068(8) 0.080(8) 0.053(7) 0.015(6) 0.006(6) -0.059(7)
Cl1 0.085(4) 0.087(5) 0.058(4) 0.009(3) -0.014(4) -0.048(4)
Cl2 0.071(5) 0.197(10) 0.092(6) -0.006(6) 0.027(4) -0.072(6)
Cl3 0.133(7) 0.069(5) 0.123(8) -0.012(5) -0.045(6) -0.054(5)

loop_
_atom_type_symbol
_atom_type_description
_atom_type_scat_dispersion_real
_atom_type_scat_dispersion_imag
_atom_type_scat_source
C C 0.0181 0.0091 'International Tables Vol C Tables 4.2.6.8 and 6.1.1.4'
H H 0.0000 0.0000 'International Tables Vol C Tables 4.2.6.8 and 6.1.1.4'
N N 0.0311 0.0180 'International Tables Vol C Tables 4.2.6.8 and 6.1.1.4'
Ni Ni -3.0029 0.5091 'International Tables Vol C Tables 4.2.6.8 and 6.1.1.4'
Cl Cl 0.3639 0.7018 'International Tables Vol C Tables 4.2.6.8 and 6.1.1.4'

loop_
_geom_angle_atom_site_label_1
_geom_angle_atom_site_label_2
_geom_angle_atom_site_label_3
_geom_angle
N4 Ni N3 90.1(2)
N4 Ni N2 177.9(2)
N3 Ni N2 90.2(2)
N4 Ni N1 89.2(2)
N3 Ni N1 177.9(3)
N2 Ni N1 90.4(2)
C18 N1 C1 104.3(6)
C18 N1 Ni 128.6(5)
C1 N1 Ni 127.0(5)
C6 N2 C3 104.0(6)
C6 N2 Ni 128.0(5)
C3 N2 Ni 127.8(5)
C11 N3 C8 103.5(6)
C11 N3 Ni 128.8(5)
C8 N3 Ni 127.6(5)
C16 N4 C13 104.2(6)
C16 N4 Ni 128.8(5)
C13 N4 Ni 127.0(5)
C2 C1 N1 125.8(7)
C2 C1 C20 123.4(7)
N1 C1 C20 110.8(6)
C1 C2 C3 124.2(7)
C2 C3 N2 124.6(7)
C2 C3 C4 123.7(7)
N2 C3 C4 111.7(6)
C5 C4 C3 106.4(6)
C5 C4 C21 129.1(7)
C3 C4 C21 124.4(7)
C4 C5 C6 107.2(6)
C4 C5 C23 130.4(7)
C6 C5 C23 122.2(7)
C7 C6 N2 125.4(7)
C7 C6 C5 124.0(7)
N2 C6 C5 110.7(6)
C6 C7 C8 124.4(7)
C7 C8 N3 124.2(6)
C7 C8 C9 124.3(7)
N3 C8 C9 111.4(6)
C10 C9 C8 106.5(6)
C10 C9 C25 129.1(7)
C8 C9 C25 124.2(7)
C9 C10 C11 107.2(6)
C9 C10 C27 128.4(7)
C11 C10 C27 124.3(7)
C12 C11 N3 123.8(7)
C12 C11 C10 125.0(7)
N3 C11 C10 111.3(6)
C11 C12 C13 124.9(7)
C12 C13 N4 125.4(7)
C12 C13 C14 124.1(7)
N4 C13 C14 110.5(6)
C15 C14 C13 106.9(7)
C15 C14 C29 130.1(7)
C13 C14 C29 123.0(7)
C14 C15 C16 107.1(7)
C14 C15 C31 129.7(7)
C16 C15 C31 123.1(7)
N4 C16 C17 124.5(7)
N4 C16 C15 111.3(6)
C17 C16 C15 124.1(7)
C18 C17 C16 124.8(7)
C17 C18 N1 124.1(6)
C17 C18 C19 124.6(7)
N1 C18 C19 111.3(6)
C20 C19 C18 106.9(6)
C20 C19 C33 128.0(7)
C18 C19 C33 125.0(7)
C19 C20 C1 106.7(6)
C19 C20 C35 129.4(7)
C1 C20 C35 123.7(7)
C4 C21 C22 112.4(7)
C5 C23 C24 112.2(6)
C9 C25 C26 112.4(7)
C10 C27 C28 111.5(7)
C14 C29 C30 112.0(7)
C32 C31 C15 113.1(7)
C19 C33 C34 111.4(7)
C20 C35 C36 112.7(7)
C6A C1A C2A 119.0(7)
C6A C1A C5A 119.2(7)
C2A C1A C5A 108.4(4)
C7A C2A C1A 120.7(7)
C7A C2A C3A 118.8(7)
C1A C2A C3A 107.7(4)
C8A C3A C4A 119.9(7)
C8A C3A C2A 120.3(7)
C4A C3A C2A 108.2(4)
C9A C4A C3A 120.1(7)
C9A C4A C5A 120.2(7)
C3A C4A C5A 107.8(4)
C10A C5A C1A 119.6(7)
C10A C5A C4A 119.5(7)
C1A C5A C4A 107.9(4)
C1A C6A C20A 121.0(6)
C1A C6A C11A 120.8(6)
C20A C6A C11A 106.5(5)
C2A C7A C13A 121.2(6)
C2A C7A C12A 119.9(6)
C13A C7A C12A 106.9(6)
C3A C8A C14A 120.0(7)
C3A C8A C15A 119.7(7)
C14A C8A C15A 107.3(6)
C4A C9A C17A 120.1(6)
C4A C9A C16A 120.1(6)
C17A C9A C16A 106.7(5)
C5A C10A C19A 120.9(6)
C5A C10A C18A 120.4(6)
C19A C10A C18A 106.3(6)
C12A C11A C21A 119.9(3)
C12A C11A C6A 119.7(5)
C21A C11A C6A 108.8(4)
C11A C12A C22A 119.6(4)
C11A C12A C7A 119.9(5)
C22A C12A C7A 109.0(6)
C14A C13A C7A 119.7(5)
C14A C13A C23A 120.7(4)
C7A C13A C23A 107.9(6)
C13A C14A C8A 120.2(5)
C13A C14A C24A 120.4(4)
C8A C14A C24A 108.1(6)
C16A C15A C25A 120.3(4)
C16A C15A C8A 120.5(5)
C25A C15A C8A 107.9(6)
C15A C16A C26A 120.2(4)
C15A C16A C9A 119.7(5)
C26A C16A C9A 108.5(6)
C18A C17A C27A 120.2(4)
C18A C17A C9A 119.9(5)
C27A C17A C9A 108.4(5)
C17A C18A C28A 120.4(4)
C17A C18A C10A 119.8(5)
C28A C18A C10A 108.0(6)
C20A C19A C29A 119.4(4)
C20A C19A C10A 119.4(5)
C29A C19A C10A 109.3(6)
C19A C20A C30A 120.2(4)
C19A C20A C6A 119.9(5)
C30A C20A C6A 108.4(6)
C31A C21A C30A 121.57(16)
C31A C21A C11A 121.8(4)
C30A C21A C11A 108.0(2)
C32A C22A C23A 121.4(4)
C32A C22A C12A 121.9(6)
C23A C22A C12A 107.6(4)
C33A C23A C22A 121.3(4)
C33A C23A C13A 120.9(6)
C22A C23A C13A 108.6(4)
C34A C24A C25A 121.7(3)
C34A C24A C14A 120.1(6)
C25A C24A C14A 108.3(4)
C35A C25A C24A 121.3(3)
C35A C25A C15A 120.8(5)
C24A C25A C15A 108.3(4)
C36A C26A C27A 121.0(3)
C36A C26A C16A 120.7(5)
C27A C26A C16A 108.1(4)
C37A C27A C26A 121.7(3)
C37A C27A C17A 120.7(6)
C26A C27A C17A 108.4(4)
C38A C28A C29A 121.4(4)
C38A C28A C18A 120.8(6)
C29A C28A C18A 108.7(4)
C39A C29A C28A 121.3(3)
C39A C29A C19A 121.9(6)
C28A C29A C19A 107.7(4)
C40A C30A C21A 120.8(3)
C40A C30A C20A 122.2(6)
C21A C30A C20A 108.4(4)
C41A C31A C21A 116.9(3)
C41A C31A C32A 118.0(3)
C21A C31A C32A 117.9(3)
C22A C32A C42A 116.2(6)
C22A C32A C31A 118.5(3)
C42A C32A C31A 118.7(3)
C23A C33A C43A 116.4(6)
C23A C33A C34A 118.2(4)
C43A C33A C34A 118.2(4)
C44A C34A C24A 115.6(6)
C44A C34A C33A 118.7(4)
C24A C34A C33A 119.4(4)
C25A C35A C45A 115.7(6)
C25A C35A C36A 118.6(4)
C45A C35A C36A 118.6(4)
C26A C36A C46A 115.8(6)
C26A C36A C35A 119.1(4)
C46A C36A C35A 119.0(4)
C47A C37A C27A 116.1(6)
C47A C37A C38A 117.9(4)
C27A C37A C38A 118.9(4)
C28A C38A C48A 115.6(6)
C28A C38A C37A 118.7(4)
C48A C38A C37A 119.1(4)
C49A C39A C29A 116.7(6)
C49A C39A C40A 118.2(4)
C29A C39A C40A 118.6(4)
C30A C40A C50A 116.6(6)
C30A C40A C39A 117.4(4)
C50A C40A C39A 118.9(4)
C31A C41A C50A 120.49(18)
C31A C41A C51A 121.9(4)
C50A C41A C51A 108.0(2)
C32A C42A C43A 121.1(4)
C32A C42A C52A 121.7(5)
C43A C42A C52A 107.5(4)
C33A C43A C42A 121.3(4)
C33A C43A C53A 121.3(6)
C42A C43A C53A 108.2(4)
C34A C44A C45A 121.2(3)
C34A C44A C54A 121.3(6)
C45A C44A C54A 107.6(4)
C35A C45A C44A 121.8(3)
C35A C45A C55A 121.0(5)
C44A C45A C55A 107.8(4)
C36A C46A C47A 121.7(3)
C36A C46A C56A 120.7(5)
C47A C46A C56A 108.0(4)
C37A C47A C46A 121.1(3)
C37A C47A C57A 121.3(6)
C46A C47A C57A 108.5(4)
C38A C48A C49A 121.8(3)
C38A C48A C58A 120.8(6)
C49A C48A C58A 108.2(4)
C39A C49A C48A 120.7(4)
C39A C49A C59A 121.3(6)
C48A C49A C59A 108.9(4)
C40A C50A C41A 121.5(3)
C40A C50A C60A 120.8(5)
C41A C50A C60A 108.3(4)
C52A C51A C41A 120.1(3)
C52A C51A C61A 119.6(5)
C41A C51A C61A 108.5(4)
C51A C52A C42A 119.4(4)
C51A C52A C62A 119.7(4)
C42A C52A C62A 109.5(6)
C54A C53A C62A 119.1(5)
C54A C53A C43A 120.2(4)
C62A C53A C43A 109.0(6)
C53A C54A C63A 119.8(5)
C53A C54A C44A 120.0(4)
C63A C54A C44A 109.4(6)
C56A C55A C63A 119.3(5)
C56A C55A C45A 120.1(4)
C63A C55A C45A 109.5(6)
C55A C56A C46A 120.4(4)
C55A C56A C64A 120.2(5)
C46A C56A C64A 108.5(6)
C58A C57A C47A 120.6(4)
C58A C57A C64A 120.0(5)
C47A C57A C64A 108.3(6)
C57A C58A C48A 120.1(4)
C57A C58A C65A 120.5(5)
C48A C58A C65A 108.0(6)
C60A C59A C49A 120.5(4)
C60A C59A C65A 120.7(5)
C49A C59A C65A 107.2(6)
C59A C60A C50A 119.9(4)
C59A C60A C61A 119.3(5)
C50A C60A C61A 108.8(5)
C66A C61A C60A 120.2(6)
C66A C61A C51A 120.9(6)
C60A C61A C51A 106.5(5)
C67A C62A C53A 121.0(6)
C67A C62A C52A 120.9(6)
C53A C62A C52A 105.8(6)
C68A C63A C55A 120.1(7)
C68A C63A C54A 121.8(7)
C55A C63A C54A 105.6(6)
C69A C64A C57A 119.5(7)
C69A C64A C56A 120.8(7)
C57A C64A C56A 106.7(6)
C70A C65A C58A 119.9(6)
C70A C65A C59A 119.3(6)
C58A C65A C59A 107.6(6)
C61A C66A C70A 120.2(7)
C61A C66A C67A 119.6(7)
C70A C66A C67A 108.1(4)
C62A C67A C68A 120.3(7)
C62A C67A C66A 119.3(7)
C68A C67A C66A 107.8(4)
C63A C68A C69A 121.2(7)
C63A C68A C67A 118.0(7)
C69A C68A C67A 107.8(4)
C64A C69A C68A 118.4(7)
C64A C69A C70A 120.6(7)
C68A C69A C70A 108.3(4)
C65A C70A C66A 120.3(7)
C65A C70A C69A 119.5(7)
C66A C70A C69A 108.0(4)
Cl3 C1S Cl2 111.9(8)
Cl3 C1S Cl1 111.0(7)
Cl2 C1S Cl1 109.9(7)
C72 C71 C76 120.0
C71 C72 C73 120.0
C72 C73 C74 120.0
C75 C74 C73 120.0
C76 C75 C74 120.0
C75 C76 C71 120.0
Cl6A C2S Cl4A 110.3
Cl6A C2S Cl5A 110.2
Cl4A C2S Cl5A 110.4
Cl6B C2T Cl4B 110.2
Cl6B C2T Cl5B 110.1
Cl4B C2T Cl5B 110.8
C78 C77 C82 120.0
C77 C78 C79 120.0
C80 C79 C78 120.0
C81 C80 C79 120.0
C82 C81 C80 120.0
C81 C82 C77 120.0

loop_
_geom_bond_atom_site_label_1
_geom_bond_atom_site_label_2
_geom_bond_distance
Ni N4 1.950(6)
Ni N3 1.956(6)
Ni N2 1.956(6)
Ni N1 1.960(6)
N1 C18 1.382(9)
N1 C1 1.381(9)
N2 C6 1.373(9)
N2 C3 1.382(9)
N3 C11 1.382(9)
N3 C8 1.398(9)
N4 C16 1.360(9)
N4 C13 1.390(9)
C1 C2 1.366(10)
C1 C20 1.451(10)
C2 C3 1.378(10)
C3 C4 1.441(10)
C4 C5 1.332(10)
C4 C21 1.490(11)
C5 C6 1.458(10)
C5 C23 1.521(10)
C6 C7 1.364(10)
C7 C8 1.386(10)
C8 C9 1.441(10)
C9 C10 1.345(10)
C9 C25 1.510(10)
C10 C11 1.446(10)
C10 C27 1.481(10)
C11 C12 1.361(10)
C12 C13 1.372(11)
C13 C14 1.448(10)
C14 C15 1.323(11)
C14 C29 1.512(11)
C15 C16 1.448(10)
C15 C31 1.520(10)
C16 C17 1.386(10)
C17 C18 1.352(10)
C18 C19 1.437(10)
C19 C20 1.346(10)
C19 C33 1.520(10)
C20 C35 1.504(10)
C21 C22 1.525(12)
C23 C24 1.541(12)
C25 C26 1.538(11)
C27 C28 1.540(12)
C29 C30 1.528(12)
C31 C32 1.514(12)
C33 C34 1.535(12)
C35 C36 1.536(12)
C1A C6A 1.379(7)
C1A C2A 1.438(7)
C1A C5A 1.443(7)
C2A C7A 1.378(7)
C2A C3A 1.445(7)
C3A C8A 1.382(7)
C3A C4A 1.443(7)
C4A C9A 1.381(7)
C4A C5A 1.445(7)
C5A C10A 1.380(7)
C6A C20A 1.449(6)
C6A C11A 1.450(6)
C7A C13A 1.445(7)
C7A C12A 1.448(7)
C8A C14A 1.447(7)
C8A C15A 1.456(7)
C9A C17A 1.452(7)
C9A C16A 1.454(7)
C10A C19A 1.451(7)
C10A C18A 1.455(7)
C11A C12A 1.368(7)
C11A C21A 1.443(5)
C12A C22A 1.440(6)
C13A C14A 1.364(8)
C13A C23A 1.452(6)
C14A C24A 1.452(6)
C15A C16A 1.365(7)
C15A C25A 1.451(6)
C16A C26A 1.450(6)
C17A C18A 1.372(7)
C17A C27A 1.449(6)
C18A C28A 1.449(6)
C19A C20A 1.361(8)
C19A C29A 1.437(6)
C20A C30A 1.447(6)
C21A C31A 1.414(4)
C21A C30A 1.420(7)
C22A C32A 1.412(6)
C22A C23A 1.425(8)
C23A C33A 1.410(6)
C24A C34A 1.419(6)
C24A C25A 1.426(7)
C25A C35A 1.412(6)
C26A C36A 1.412(6)
C26A C27A 1.423(7)
C27A C37A 1.419(6)
C28A C38A 1.416(6)
C28A C29A 1.423(7)
C29A C39A 1.414(6)
C30A C40A 1.404(6)
C31A C41A 1.406(4)
C31A C32A 1.463(8)
C32A C42A 1.416(6)
C33A C43A 1.414(6)
C33A C34A 1.476(9)
C34A C44A 1.414(6)
C35A C45A 1.419(6)
C35A C36A 1.464(8)
C36A C46A 1.419(6)
C37A C47A 1.408(6)
C37A C38A 1.468(9)
C38A C48A 1.422(6)
C39A C49A 1.408(6)
C39A C40A 1.470(8)
C40A C50A 1.422(6)
C41A C50A 1.425(6)
C41A C51A 1.450(6)
C42A C43A 1.427(7)
C42A C52A 1.445(6)
C43A C53A 1.454(6)
C44A C45A 1.425(7)
C44A C54A 1.451(6)
C45A C55A 1.449(6)
C46A C47A 1.423(7)
C46A C56A 1.448(6)
C47A C57A 1.448(6)
C48A C49A 1.428(7)
C48A C58A 1.440(6)
C49A C59A 1.447(6)
C50A C60A 1.443(6)
C51A C52A 1.367(7)
C51A C61A 1.455(6)
C52A C62A 1.455(7)
C53A C54A 1.366(8)
C53A C62A 1.446(7)
C54A C63A 1.450(7)
C55A C56A 1.372(8)
C55A C63A 1.445(7)
C56A C64A 1.454(7)
C57A C58A 1.359(8)
C57A C64A 1.450(7)
C58A C65A 1.451(7)
C59A C60A 1.369(7)
C59A C65A 1.456(7)
C60A C61A 1.448(6)
C61A C66A 1.379(7)
C62A C67A 1.382(7)
C63A C68A 1.382(7)
C64A C69A 1.379(7)
C65A C70A 1.375(7)
C66A C70A 1.435(7)
C66A C67A 1.448(7)
C67A C68A 1.446(7)
C68A C69A 1.439(7)
C69A C70A 1.443(7)
Cl1 C1S 1.746(9)
Cl2 C1S 1.744(9)
Cl3 C1S 1.739(9)
C71 C72 1.3900
C71 C76 1.3900
C72 C73 1.3900
C73 C74 1.3900
C74 C75 1.3900
C75 C76 1.3900
Cl4A C2S 1.7580
Cl5A C2S 1.7679
Cl6A C2S 1.7539
Cl4B C2T 1.7603
Cl5B C2T 1.7641
Cl6B C2T 1.7556
C77 C78 1.3900
C77 C82 1.3900
C78 C79 1.3900
C79 C80 1.3900
C80 C81 1.3900
C81 C82 1.3900
